data_7013743
loop_
_publ_author_name
'Rheingold, Arnold L.'
'Liable-Sands, Louise M'
'Golen, James A.'
'Yap, Glenn P. A.'
'Trofimenko, Swiatoslaw'

_publ_section_title
;
 The coordination chemistry of the
 hydrotris(3-diphenylmethylpyrazol-1-yl)borate (Tp(CHPh2)) ligand.
;
_journal_issue 4
_journal_name_full 'Dalton transactions (Cambridge, England : 2003)'
_journal_page_first 598
_journal_page_last 604
_journal_paper_doi 10.1039/b313785f
_journal_year 2004
_chemical_formula_sum 'C102 H100 B2 Cl8 N12 Ni2 O10'
_chemical_formula_weight 2076.58
_chemical_name_systematic
;
?
;
_space_group_IT_number 14
_symmetry_cell_setting monoclinic
_symmetry_space_group_name_Hall '-P 2yn'
_symmetry_space_group_name_H-M 'P 1 21/n 1'
_atom_sites_solution_hydrogens geom
_atom_sites_solution_primary direct
_atom_sites_solution_secondary difmap
_audit_creation_method SHELXL-97
_cell_angle_alpha 90.00
_cell_angle_beta 101.45(4)
_cell_angle_gamma 90.00
_cell_formula_units_Z 2
_cell_length_a 17.502(5)
_cell_length_b 16.341(7)
_cell_length_c 18.600(12)
_cell_measurement_reflns_used 36
_cell_measurement_temperature 245(2)
_cell_measurement_theta_max 12.49
_cell_measurement_theta_min 2.54
_cell_volume 5214(4)
_computing_cell_refinement 'Bruker XSCANS'
_computing_data_collection 'Bruker XSCANS'
_computing_data_reduction 'Bruker SHELXTL'
_computing_molecular_graphics 'Bruker SHELXTL'
_computing_publication_material 'Bruker SHELXTL'
_computing_structure_refinement 'SHELXL-97 (Sheldrick, 1997)'
_computing_structure_solution 'SHELXS-97 (Sheldrick, 1990)'
_diffrn_ambient_temperature 245(2)
_diffrn_measured_fraction_theta_full 0.891
_diffrn_measured_fraction_theta_max 0.891
_diffrn_measurement_device_type 'Bruker P4'
_diffrn_measurement_method '\w scans'
_diffrn_radiation_monochromator graphite
_diffrn_radiation_source 'fine-focus sealed tube'
_diffrn_radiation_type MoK\a
_diffrn_radiation_wavelength 0.71073
_diffrn_reflns_av_R_equivalents 0.0467
_diffrn_reflns_av_sigmaI/netI 0.0962
_diffrn_reflns_limit_h_max 20
_diffrn_reflns_limit_h_min -1
_diffrn_reflns_limit_k_max 18
_diffrn_reflns_limit_k_min -1
_diffrn_reflns_limit_l_max 21
_diffrn_reflns_limit_l_min -21
_diffrn_reflns_number 8666
_diffrn_reflns_theta_full 24.00
_diffrn_reflns_theta_max 24.00
_diffrn_reflns_theta_min 2.18
_diffrn_standards_interval_count 197
_diffrn_standards_number 3
_exptl_absorpt_coefficient_mu 0.628
_exptl_absorpt_correction_T_max 0.8340
_exptl_absorpt_correction_T_min 0.7044
_exptl_absorpt_correction_type none
_exptl_crystal_colour Green
_exptl_crystal_density_diffrn 1.323
_exptl_crystal_density_method 'not measured'
_exptl_crystal_description Block
_exptl_crystal_F_000 2156
_exptl_crystal_size_max 0.60
_exptl_crystal_size_mid 0.40
_exptl_crystal_size_min 0.30
_refine_diff_density_max 0.597
_refine_diff_density_min -0.660
_refine_diff_density_rms 0.078
_refine_ls_extinction_coef 0.0032(4)
_refine_ls_extinction_expression Fc^*^=kFc[1+0.001xFc^2^\l^3^/sin(2\q)]^-1/4^
_refine_ls_extinction_method SHELXL
_refine_ls_goodness_of_fit_ref 1.000
_refine_ls_hydrogen_treatment mixed
_refine_ls_matrix_type full
_refine_ls_number_parameters 548
_refine_ls_number_reflns 7293
_refine_ls_number_restraints 0
_refine_ls_restrained_S_all 1.000
_refine_ls_R_factor_all 0.1098
_refine_ls_R_factor_gt 0.0653
_refine_ls_shift/su_max 0.001
_refine_ls_shift/su_mean 0.000
_refine_ls_structure_factor_coef Fsqd
_refine_ls_weighting_details 'calc w=1/[\s^2^(Fo^2^)+(0.0970P)^2^+0.0000P] where P=(Fo^2^+2Fc^2^)/3'
_refine_ls_weighting_scheme calc
_refine_ls_wR_factor_gt 0.1618
_refine_ls_wR_factor_ref 0.1936
_reflns_number_gt 4074
_reflns_number_total 7293
_reflns_threshold_expression >2sigma(I)
_cod_data_source_file b313785f.txt
_cod_data_source_block trof108
_cod_depositor_comments
;
The following automatic conversions were performed:
'_symmetry_cell_setting' value 'Monoclinic' changed to 'monoclinic'
according to '/home/saulius/struct/CIF-dictionaries/cif_core.dic'
dictionary named 'cif_core.dic' version 2.4.1 from 2010-06-29.

Automatic conversion script
Id: cif_fix_enum 1527 2010-12-29 10:47:43Z saulius 
;
_cod_original_sg_symbol_H-M P2(1)/n
_cod_database_code 7013743

loop_
_symmetry_equiv_pos_as_xyz
'x, y, z'
'-x+1/2, y+1/2, -z+1/2'
'-x, -y, -z'
'x-1/2, -y-1/2, z-1/2'

loop_
_atom_site_label
_atom_site_type_symbol
_atom_site_fract_x
_atom_site_fract_y
_atom_site_fract_z
_atom_site_U_iso_or_equiv
_atom_site_adp_type
_atom_site_occupancy
_atom_site_symmetry_multiplicity
_atom_site_calc_flag
_atom_site_refinement_flags
_atom_site_disorder_assembly
_atom_site_disorder_group
Ni1 Ni 0.42638(4) 0.36898(4) 0.42637(4) 0.0303(3) Uani 1 1 d . . .
O1 O 0.40887(19) 0.4936(2) 0.44076(19) 0.0335(9) Uani 1 1 d . . .
O2 O 0.5312(2) 0.3982(2) 0.49617(19) 0.0346(9) Uani 1 1 d . . .
O3 O 0.3892(3) 0.3438(3) 0.5283(3) 0.0476(13) Uani 1 1 d . . .
H3 H 0.416(3) 0.345(3) 0.561(3) 0.019(19) Uiso 1 1 d . . .
H3' H 0.349(5) 0.323(5) 0.529(4) 0.10(3) Uiso 1 1 d . . .
B1 B 0.3707(4) 0.2672(4) 0.2843(4) 0.0345(16) Uani 1 1 d . . .
H1 H 0.345(3) 0.224(4) 0.238(3) 0.057(17) Uiso 1 1 d . . .
N1 N 0.4455(2) 0.2435(3) 0.4148(2) 0.0325(11) Uani 1 1 d . . .
N2 N 0.4130(3) 0.2130(3) 0.3474(2) 0.0329(11) Uani 1 1 d . . .
N3 N 0.4664(2) 0.3830(3) 0.3240(2) 0.0315(11) Uani 1 1 d . . .
N4 N 0.4264(2) 0.3346(3) 0.2689(2) 0.0334(11) Uani 1 1 d . . .
N5 N 0.3088(2) 0.3508(3) 0.3717(2) 0.0313(11) Uani 1 1 d . . .
N6 N 0.3003(3) 0.3074(3) 0.3080(2) 0.0349(11) Uani 1 1 d . . .
C1 C 0.4787(3) 0.1807(4) 0.4555(3) 0.0364(14) Uani 1 1 d . . .
C2 C 0.4681(3) 0.1083(4) 0.4142(3) 0.0414(15) Uani 1 1 d . . .
H2B H 0.4854 0.0555 0.4294 0.050 Uiso 1 1 calc R . .
C3 C 0.4264(3) 0.1319(4) 0.3463(3) 0.0393(14) Uani 1 1 d . . .
H3B H 0.4101 0.0970 0.3060 0.047 Uiso 1 1 calc R . .
C4 C 0.5209(3) 0.1899(4) 0.5343(3) 0.0379(15) Uani 1 1 d . . .
H4 H 0.511(3) 0.247(3) 0.552(3) 0.033(14) Uiso 1 1 d . . .
C5 C 0.4883(2) 0.1339(2) 0.58762(18) 0.0389(14) Uani 1 1 d G . .
C6 C 0.53696(17) 0.1044(2) 0.6506(2) 0.0426(15) Uani 1 1 d G . .
H6A H 0.5905 0.1169 0.6598 0.051 Uiso 1 1 calc R . .
C7 C 0.5065(2) 0.0565(2) 0.69992(17) 0.0460(16) Uani 1 1 d G . .
H7A H 0.5394 0.0366 0.7425 0.055 Uiso 1 1 calc R . .
C8 C 0.4274(3) 0.0381(2) 0.6863(2) 0.0590(19) Uani 1 1 d G . .
H8A H 0.4068 0.0057 0.7196 0.071 Uiso 1 1 calc R . .
C9 C 0.37878(18) 0.0675(3) 0.6233(2) 0.0607(19) Uani 1 1 d G . .
H9A H 0.3253 0.0550 0.6141 0.073 Uiso 1 1 calc R . .
C10 C 0.4092(2) 0.1154(3) 0.57397(18) 0.0518(17) Uani 1 1 d G . .
H10A H 0.3763 0.1353 0.5314 0.062 Uiso 1 1 calc R . .
C11 C 0.60952(18) 0.1797(3) 0.5396(2) 0.0384(15) Uani 1 1 d G . .
C12 C 0.6588(3) 0.2465(2) 0.5577(2) 0.0561(19) Uani 1 1 d G . .
H12A H 0.6382 0.2975 0.5675 0.067 Uiso 1 1 calc R . .
C13 C 0.7384(2) 0.2379(3) 0.5613(2) 0.077(3) Uani 1 1 d G . .
H13A H 0.7717 0.2831 0.5735 0.093 Uiso 1 1 calc R . .
C14 C 0.76887(18) 0.1625(4) 0.5468(3) 0.076(2) Uani 1 1 d G . .
H14A H 0.8228 0.1567 0.5492 0.091 Uiso 1 1 calc R . .
C15 C 0.7196(3) 0.0957(3) 0.5287(2) 0.073(2) Uani 1 1 d G . .
H15A H 0.7402 0.0447 0.5189 0.087 Uiso 1 1 calc R . .
C16 C 0.6400(2) 0.1043(2) 0.5251(2) 0.0542(18) Uani 1 1 d G . .
H16A H 0.6067 0.0591 0.5129 0.065 Uiso 1 1 calc R . .
C17 C 0.5140(3) 0.4293(3) 0.2942(3) 0.0359(14) Uani 1 1 d . . .
C18 C 0.5030(4) 0.4125(4) 0.2190(3) 0.0504(17) Uani 1 1 d . . .
H18A H 0.5277 0.4380 0.1844 0.061 Uiso 1 1 calc R . .
C19 C 0.4495(3) 0.3523(4) 0.2067(3) 0.0416(15) Uani 1 1 d . . .
H19A H 0.4313 0.3268 0.1613 0.050 Uiso 1 1 calc R . .
C20 C 0.5752(3) 0.4852(4) 0.3382(3) 0.0352(14) Uani 1 1 d . . .
H20 H 0.566(3) 0.490(3) 0.393(3) 0.031(13) Uiso 1 1 d . . .
C21 C 0.65793(18) 0.4480(2) 0.3430(2) 0.0402(15) Uani 1 1 d G . .
C22 C 0.6906(2) 0.4428(3) 0.28088(17) 0.0529(17) Uani 1 1 d G . .
H22A H 0.6633 0.4634 0.2358 0.063 Uiso 1 1 calc R . .
C23 C 0.7635(2) 0.4073(3) 0.2854(2) 0.063(2) Uani 1 1 d G . .
H23A H 0.7856 0.4038 0.2433 0.075 Uiso 1 1 calc R . .
C24 C 0.80381(18) 0.3769(3) 0.3520(3) 0.065(2) Uani 1 1 d G . .
H24A H 0.8531 0.3529 0.3550 0.078 Uiso 1 1 calc R . .
C25 C 0.7712(2) 0.3821(3) 0.4141(2) 0.064(2) Uani 1 1 d G . .
H25A H 0.7984 0.3616 0.4592 0.077 Uiso 1 1 calc R . .
C26 C 0.6982(2) 0.4177(3) 0.40965(17) 0.0490(16) Uani 1 1 d G . .
H26A H 0.6762 0.4212 0.4517 0.059 Uiso 1 1 calc R . .
C27 C 0.5649(2) 0.57401(19) 0.3109(2) 0.0378(14) Uani 1 1 d G . .
C28 C 0.62636(18) 0.6200(3) 0.2953(2) 0.0512(17) Uani 1 1 d G . .
H28A H 0.6762 0.5966 0.3005 0.061 Uiso 1 1 calc R . .
C29 C 0.6141(2) 0.7006(2) 0.2719(2) 0.064(2) Uani 1 1 d G . .
H29A H 0.6557 0.7316 0.2613 0.076 Uiso 1 1 calc R . .
C30 C 0.5404(3) 0.73518(19) 0.2641(3) 0.067(2) Uani 1 1 d G . .
H30A H 0.5321 0.7897 0.2483 0.080 Uiso 1 1 calc R . .
C31 C 0.4789(2) 0.6892(3) 0.2798(3) 0.076(2) Uani 1 1 d G . .
H31A H 0.4290 0.7126 0.2745 0.091 Uiso 1 1 calc R . .
C32 C 0.49112(19) 0.6086(3) 0.3032(2) 0.0546(18) Uani 1 1 d G . .
H32A H 0.4495 0.5775 0.3137 0.066 Uiso 1 1 calc R . .
C33 C 0.2366(3) 0.3725(3) 0.3779(3) 0.0359(14) Uani 1 1 d . . .
C34 C 0.1816(3) 0.3438(4) 0.3181(3) 0.0497(17) Uani 1 1 d . . .
H34A H 0.1272 0.3506 0.3089 0.060 Uiso 1 1 calc R . .
C35 C 0.2258(3) 0.3033(4) 0.2757(3) 0.0448(16) Uani 1 1 d . . .
H35A H 0.2062 0.2769 0.2309 0.054 Uiso 1 1 calc R . .
C36 C 0.2182(3) 0.4128(4) 0.4457(3) 0.0354(14) Uani 1 1 d . . .
H36 H 0.260(2) 0.447(3) 0.464(2) 0.011(12) Uiso 1 1 d . . .
C37 C 0.14692(19) 0.4690(2) 0.4231(2) 0.0398(15) Uani 1 1 d G . .
C38 C 0.0723(2) 0.4433(2) 0.4277(2) 0.0516(17) Uani 1 1 d G . .
H38A H 0.0647 0.3910 0.4459 0.062 Uiso 1 1 calc R . .
C39 C 0.00906(17) 0.4951(3) 0.4053(2) 0.067(2) Uani 1 1 d G . .
H39A H -0.0414 0.4777 0.4084 0.081 Uiso 1 1 calc R . .
C40 C 0.0204(2) 0.5726(3) 0.3784(2) 0.065(2) Uani 1 1 d G . .
H40A H -0.0224 0.6076 0.3633 0.078 Uiso 1 1 calc R . .
C41 C 0.0950(3) 0.5982(2) 0.3738(2) 0.066(2) Uani 1 1 d G . .
H41A H 0.1026 0.6506 0.3556 0.079 Uiso 1 1 calc R . .
C42 C 0.1582(2) 0.5465(2) 0.3962(2) 0.0540(17) Uani 1 1 d G . .
H42A H 0.2087 0.5639 0.3931 0.065 Uiso 1 1 calc R . .
C43 C 0.2072(2) 0.3509(2) 0.50520(19) 0.0432(15) Uani 1 1 d G . .
C44 C 0.1939(2) 0.3808(2) 0.5716(2) 0.0564(18) Uani 1 1 d G . .
H44A H 0.1938 0.4376 0.5799 0.068 Uiso 1 1 calc R . .
C45 C 0.1809(3) 0.3269(4) 0.62569(18) 0.074(2) Uani 1 1 d G . .
H45A H 0.1720 0.3471 0.6706 0.089 Uiso 1 1 calc R . .
C46 C 0.1812(3) 0.2430(3) 0.6134(3) 0.086(3) Uani 1 1 d G . .
H46A H 0.1724 0.2065 0.6500 0.103 Uiso 1 1 calc R . .
C47 C 0.1944(3) 0.2130(2) 0.5470(3) 0.088(3) Uani 1 1 d G . .
H47A H 0.1946 0.1563 0.5387 0.105 Uiso 1 1 calc R . .
C48 C 0.2074(3) 0.2670(3) 0.4929(2) 0.0613(19) Uani 1 1 d G . .
H48A H 0.2164 0.2467 0.4480 0.074 Uiso 1 1 calc R . .
C49 C 0.4648(3) 0.5277(3) 0.4837(3) 0.0285(12) Uani 1 1 d . . .
C50 C 0.2990(9) 0.5144(6) 0.1914(7) 0.180(6) Uani 1 1 d . . .
H50A H 0.2558 0.4799 0.1671 0.216 Uiso 1 1 calc R . .
H50B H 0.3435 0.4783 0.2092 0.216 Uiso 1 1 calc R . .
C51 C 0.8432(5) 0.6841(6) 0.1444(4) 0.093(3) Uani 1 1 d . . .
H51A H 0.8720 0.6479 0.1172 0.112 Uiso 1 1 calc R . .
H51B H 0.8219 0.7290 0.1115 0.112 Uiso 1 1 calc R . .
Cl1 Cl 0.2741(2) 0.5564(3) 0.2608(2) 0.1805(17) Uani 1 1 d . . .
Cl2 Cl 0.3241(3) 0.5795(3) 0.12667(18) 0.225(2) Uani 1 1 d . . .
Cl3 Cl 0.90573(14) 0.72335(16) 0.21548(13) 0.1014(8) Uani 1 1 d . . .
Cl4 Cl 0.76535(12) 0.62888(16) 0.16683(12) 0.0987(8) Uani 1 1 d . . .

loop_
_atom_site_aniso_label
_atom_site_aniso_U_11
_atom_site_aniso_U_22
_atom_site_aniso_U_33
_atom_site_aniso_U_23
_atom_site_aniso_U_13
_atom_site_aniso_U_12
Ni1 0.0304(4) 0.0337(4) 0.0267(4) -0.0052(3) 0.0055(3) -0.0014(3)
O1 0.026(2) 0.042(2) 0.030(2) -0.0084(19) -0.0001(17) -0.0031(18)
O2 0.035(2) 0.035(2) 0.033(2) -0.0075(19) 0.0033(17) 0.0008(19)
O3 0.037(3) 0.074(4) 0.031(3) -0.002(3) 0.004(2) -0.008(3)
B1 0.037(4) 0.034(4) 0.031(4) -0.004(3) 0.003(3) -0.005(3)
N1 0.035(3) 0.032(3) 0.029(3) -0.008(2) 0.004(2) -0.003(2)
N2 0.038(3) 0.032(3) 0.029(3) -0.006(2) 0.006(2) -0.001(2)
N3 0.028(2) 0.035(3) 0.032(3) 0.000(2) 0.006(2) -0.001(2)
N4 0.037(3) 0.037(3) 0.025(2) -0.007(2) 0.001(2) -0.001(2)
N5 0.029(2) 0.037(3) 0.029(2) -0.004(2) 0.008(2) -0.003(2)
N6 0.037(3) 0.038(3) 0.028(3) -0.010(2) 0.001(2) -0.002(2)
C1 0.039(3) 0.040(4) 0.031(3) 0.001(3) 0.006(3) -0.001(3)
C2 0.054(4) 0.031(3) 0.038(4) -0.003(3) 0.007(3) -0.004(3)
C3 0.046(3) 0.039(4) 0.032(3) -0.009(3) 0.006(3) 0.001(3)
C4 0.044(4) 0.038(4) 0.029(3) -0.004(3) 0.004(3) 0.002(3)
C5 0.054(4) 0.031(3) 0.036(3) -0.004(3) 0.020(3) 0.000(3)
C6 0.057(4) 0.035(3) 0.035(3) -0.003(3) 0.006(3) 0.001(3)
C7 0.071(5) 0.038(4) 0.030(3) 0.005(3) 0.014(3) 0.012(4)
C8 0.081(5) 0.051(4) 0.052(4) 0.002(4) 0.030(4) -0.003(4)
C9 0.055(4) 0.069(5) 0.063(5) -0.003(4) 0.024(4) -0.012(4)
C10 0.055(4) 0.057(4) 0.046(4) 0.001(3) 0.017(3) -0.004(4)
C11 0.033(3) 0.053(4) 0.028(3) 0.007(3) 0.003(3) 0.003(3)
C12 0.057(4) 0.060(5) 0.041(4) 0.012(3) -0.015(3) -0.016(4)
C13 0.053(5) 0.099(7) 0.072(6) 0.020(5) -0.008(4) -0.030(5)
C14 0.044(4) 0.125(8) 0.055(5) 0.024(5) 0.000(4) -0.006(5)
C15 0.063(5) 0.103(6) 0.052(4) 0.003(5) 0.011(4) 0.026(5)
C16 0.045(4) 0.057(4) 0.058(4) -0.001(4) 0.005(3) 0.010(4)
C17 0.038(3) 0.036(3) 0.035(3) 0.001(3) 0.011(3) 0.000(3)
C18 0.066(4) 0.057(4) 0.032(3) -0.003(3) 0.020(3) -0.024(4)
C19 0.046(4) 0.059(4) 0.019(3) -0.005(3) 0.004(3) -0.006(3)
C20 0.037(3) 0.045(4) 0.025(3) -0.001(3) 0.010(3) -0.007(3)
C21 0.039(3) 0.037(3) 0.044(4) -0.009(3) 0.007(3) -0.010(3)
C22 0.055(4) 0.061(4) 0.047(4) 0.000(3) 0.019(3) 0.009(4)
C23 0.057(4) 0.076(5) 0.062(5) -0.002(4) 0.029(4) -0.008(4)
C24 0.040(4) 0.070(5) 0.086(6) -0.007(5) 0.016(4) 0.007(4)
C25 0.053(4) 0.069(5) 0.065(5) 0.001(4) 0.001(4) 0.011(4)
C26 0.056(4) 0.048(4) 0.044(4) 0.008(3) 0.012(3) 0.003(4)
C27 0.044(3) 0.038(3) 0.032(3) -0.007(3) 0.010(3) -0.003(3)
C28 0.051(4) 0.049(4) 0.057(4) 0.001(3) 0.019(3) -0.007(3)
C29 0.077(5) 0.045(4) 0.076(5) 0.001(4) 0.032(4) -0.007(4)
C30 0.094(6) 0.038(4) 0.072(5) 0.000(4) 0.026(5) 0.005(4)
C31 0.075(5) 0.062(5) 0.093(6) -0.002(5) 0.022(5) 0.030(5)
C32 0.042(4) 0.056(4) 0.068(5) 0.000(4) 0.015(3) 0.000(3)
C33 0.029(3) 0.040(3) 0.039(3) -0.003(3) 0.007(3) 0.000(3)
C34 0.030(3) 0.078(5) 0.040(4) -0.022(4) 0.004(3) -0.002(3)
C35 0.035(3) 0.064(4) 0.029(3) -0.017(3) -0.009(3) -0.005(3)
C36 0.034(3) 0.040(4) 0.033(3) -0.010(3) 0.008(3) -0.008(3)
C37 0.043(3) 0.043(4) 0.035(3) -0.008(3) 0.012(3) -0.001(3)
C38 0.039(4) 0.059(4) 0.060(4) 0.008(4) 0.018(3) -0.001(3)
C39 0.047(4) 0.095(6) 0.063(5) 0.002(4) 0.019(4) 0.012(4)
C40 0.062(5) 0.075(5) 0.056(5) 0.005(4) 0.009(4) 0.026(4)
C41 0.078(5) 0.052(4) 0.069(5) 0.012(4) 0.017(4) 0.007(4)
C42 0.060(4) 0.050(4) 0.054(4) 0.000(4) 0.017(4) -0.007(4)
C43 0.029(3) 0.054(4) 0.047(4) 0.006(3) 0.006(3) 0.002(3)
C44 0.053(4) 0.077(5) 0.039(4) -0.002(4) 0.010(3) 0.004(4)
C45 0.056(5) 0.121(7) 0.048(4) 0.017(5) 0.018(4) 0.000(5)
C46 0.067(5) 0.120(8) 0.068(6) 0.044(6) 0.012(5) 0.005(6)
C47 0.106(7) 0.068(5) 0.089(6) 0.031(5) 0.020(6) 0.001(5)
C48 0.063(5) 0.060(5) 0.063(5) 0.008(4) 0.018(4) -0.001(4)
C49 0.033(3) 0.034(3) 0.020(3) 0.002(3) 0.006(3) 0.002(3)
C50 0.300(19) 0.068(7) 0.167(12) -0.035(8) 0.033(13) 0.026(9)
C51 0.099(7) 0.120(8) 0.063(5) 0.013(5) 0.024(5) -0.024(6)
Cl1 0.135(3) 0.282(5) 0.136(3) 0.015(3) 0.053(2) 0.007(3)
Cl2 0.398(7) 0.171(3) 0.105(2) 0.007(2) 0.047(3) -0.142(4)
Cl3 0.0925(16) 0.130(2) 0.0887(16) -0.0043(15) 0.0344(13) -0.0437(15)
Cl4 0.0762(14) 0.138(2) 0.0883(15) -0.0269(15) 0.0325(12) -0.0275(15)

loop_
_atom_type_symbol
_atom_type_description
_atom_type_scat_dispersion_real
_atom_type_scat_dispersion_imag
_atom_type_scat_source
C C 0.0033 0.0016 'International Tables Vol C Tables 4.2.6.8 and 6.1.1.4'
H H 0.0000 0.0000 'International Tables Vol C Tables 4.2.6.8 and 6.1.1.4'
B B 0.0013 0.0007 'International Tables Vol C Tables 4.2.6.8 and 6.1.1.4'
N N 0.0061 0.0033 'International Tables Vol C Tables 4.2.6.8 and 6.1.1.4'
O O 0.0106 0.0060 'International Tables Vol C Tables 4.2.6.8 and 6.1.1.4'
Cl Cl 0.1484 0.1585 'International Tables Vol C Tables 4.2.6.8 and 6.1.1.4'
Ni Ni 0.3393 1.1124 'International Tables Vol C Tables 4.2.6.8 and 6.1.1.4'

loop_
_geom_angle_atom_site_label_1
_geom_angle_atom_site_label_2
_geom_angle_atom_site_label_3
_geom_angle
_geom_angle_site_symmetry_1
_geom_angle_site_symmetry_3
_geom_angle_publ_flag
O2 Ni1 O1 80.19(14) . . ?
O2 Ni1 N1 98.63(16) . . ?
O1 Ni1 N1 178.51(16) . . ?
O2 Ni1 N5 168.31(15) . . ?
O1 Ni1 N5 92.59(15) . . ?
N1 Ni1 N5 88.44(17) . . ?
O2 Ni1 O3 83.01(19) . . ?
O1 Ni1 O3 89.77(17) . . ?
N1 Ni1 O3 89.20(19) . . ?
N5 Ni1 O3 87.8(2) . . ?
O2 Ni1 N3 97.20(15) . . ?
O1 Ni1 N3 95.20(15) . . ?
N1 Ni1 N3 85.82(17) . . ?
N5 Ni1 N3 92.58(16) . . ?
O3 Ni1 N3 174.99(19) . . ?
C49 O1 Ni1 113.4(3) . . ?
C49 O2 Ni1 113.2(3) 3_666 . ?
N6 B1 N4 108.8(5) . . ?
N6 B1 N2 108.6(5) . . ?
N4 B1 N2 109.1(5) . . ?
C1 N1 N2 107.1(4) . . ?
C1 N1 Ni1 138.8(4) . . ?
N2 N1 Ni1 114.0(3) . . ?
C3 N2 N1 109.4(4) . . ?
C3 N2 B1 127.9(5) . . ?
N1 N2 B1 122.7(4) . . ?
C17 N3 N4 106.7(4) . . ?
C17 N3 Ni1 140.1(4) . . ?
N4 N3 Ni1 112.9(3) . . ?
C19 N4 N3 109.0(4) . . ?
C19 N4 B1 129.2(5) . . ?
N3 N4 B1 121.6(4) . . ?
C33 N5 N6 105.7(4) . . ?
C33 N5 Ni1 139.5(4) . . ?
N6 N5 Ni1 114.7(3) . . ?
C35 N6 N5 110.4(4) . . ?
C35 N6 B1 128.4(5) . . ?
N5 N6 B1 121.1(4) . . ?
N1 C1 C2 110.0(5) . . ?
N1 C1 C4 123.1(5) . . ?
C2 C1 C4 126.9(5) . . ?
C3 C2 C1 104.7(5) . . ?
N2 C3 C2 108.8(5) . . ?
C1 C4 C5 113.2(4) . . ?
C1 C4 C11 110.0(4) . . ?
C5 C4 C11 113.0(4) . . ?
C6 C5 C10 120.0 . . ?
C6 C5 C4 120.3(3) . . ?
C10 C5 C4 119.6(3) . . ?
C7 C6 C5 120.0 . . ?
C8 C7 C6 120.0 . . ?
C7 C8 C9 120.0 . . ?
C8 C9 C10 120.0 . . ?
C9 C10 C5 120.0 . . ?
C12 C11 C16 120.0 . . ?
C12 C11 C4 119.9(4) . . ?
C16 C11 C4 120.1(4) . . ?
C13 C12 C11 120.0 . . ?
C14 C13 C12 120.0 . . ?
C13 C14 C15 120.0 . . ?
C14 C15 C16 120.0 . . ?
C15 C16 C11 120.0 . . ?
N3 C17 C18 109.4(5) . . ?
N3 C17 C20 123.6(5) . . ?
C18 C17 C20 126.8(5) . . ?
C19 C18 C17 105.4(5) . . ?
N4 C19 C18 109.5(5) . . ?
C17 C20 C27 111.5(4) . . ?
C17 C20 C21 110.1(4) . . ?
C27 C20 C21 115.8(4) . . ?
C22 C21 C26 120.0 . . ?
C22 C21 C20 120.5(3) . . ?
C26 C21 C20 119.5(3) . . ?
C23 C22 C21 120.0 . . ?
C22 C23 C24 120.0 . . ?
C25 C24 C23 120.0 . . ?
C24 C25 C26 120.0 . . ?
C25 C26 C21 120.0 . . ?
C28 C27 C32 120.0 . . ?
C28 C27 C20 122.3(3) . . ?
C32 C27 C20 117.7(3) . . ?
C29 C28 C27 120.0 . . ?
C30 C29 C28 120.0 . . ?
C29 C30 C31 120.0 . . ?
C32 C31 C30 120.0 . . ?
C31 C32 C27 120.0 . . ?
N5 C33 C34 110.7(5) . . ?
N5 C33 C36 123.2(5) . . ?
C34 C33 C36 125.6(5) . . ?
C35 C34 C33 103.9(5) . . ?
N6 C35 C34 109.2(5) . . ?
C33 C36 C43 113.1(5) . . ?
C33 C36 C37 109.1(4) . . ?
C43 C36 C37 112.1(4) . . ?
C38 C37 C42 120.0 . . ?
C38 C37 C36 121.6(3) . . ?
C42 C37 C36 118.4(3) . . ?
C37 C38 C39 120.0 . . ?
C40 C39 C38 120.0 . . ?
C39 C40 C41 120.0 . . ?
C42 C41 C40 120.0 . . ?
C41 C42 C37 120.0 . . ?
C44 C43 C48 120.0 . . ?
C44 C43 C36 118.4(3) . . ?
C48 C43 C36 121.6(3) . . ?
C45 C44 C43 120.0 . . ?
C46 C45 C44 120.0 . . ?
C47 C46 C45 120.0 . . ?
C48 C47 C46 120.0 . . ?
C47 C48 C43 120.0 . . ?
O1 C49 O2 126.8(5) . 3_666 ?
O1 C49 C49 116.4(6) . 3_666 ?
O2 C49 C49 116.8(6) 3_666 3_666 ?
Cl1 C50 Cl2 116.5(6) . . ?
Cl3 C51 Cl4 115.3(4) . . ?

loop_
_geom_bond_atom_site_label_1
_geom_bond_atom_site_label_2
_geom_bond_distance
_geom_bond_site_symmetry_2
_geom_bond_publ_flag
Ni1 O2 2.082(4) . ?
Ni1 O1 2.085(4) . ?
Ni1 N1 2.095(4) . ?
Ni1 N5 2.127(4) . ?
Ni1 O3 2.163(5) . ?
Ni1 N3 2.167(4) . ?
O1 C49 1.264(6) . ?
O2 C49 1.265(6) 3_666 ?
B1 N6 1.536(8) . ?
B1 N4 1.536(8) . ?
B1 N2 1.538(8) . ?
N1 C1 1.338(7) . ?
N1 N2 1.363(6) . ?
N2 C3 1.347(7) . ?
N3 C17 1.326(6) . ?
N3 N4 1.371(6) . ?
N4 C19 1.331(6) . ?
N5 C33 1.341(6) . ?
N5 N6 1.363(6) . ?
N6 C35 1.324(7) . ?
C1 C2 1.402(8) . ?
C1 C4 1.513(8) . ?
C2 C3 1.381(8) . ?
C4 C5 1.540(6) . ?
C4 C11 1.543(6) . ?
C5 C6 1.3900 . ?
C5 C10 1.3900 . ?
C6 C7 1.3900 . ?
C7 C8 1.3900 . ?
C8 C9 1.3900 . ?
C9 C10 1.3900 . ?
C11 C12 1.3900 . ?
C11 C16 1.3900 . ?
C12 C13 1.3900 . ?
C13 C14 1.3900 . ?
C14 C15 1.3900 . ?
C15 C16 1.3900 . ?
C17 C18 1.401(8) . ?
C17 C20 1.518(8) . ?
C18 C19 1.345(8) . ?
C20 C27 1.535(6) . ?
C20 C21 1.556(6) . ?
C21 C22 1.3900 . ?
C21 C26 1.3900 . ?
C22 C23 1.3900 . ?
C23 C24 1.3900 . ?
C24 C25 1.3900 . ?
C25 C26 1.3900 . ?
C27 C28 1.3900 . ?
C27 C32 1.3900 . ?
C28 C29 1.3900 . ?
C29 C30 1.3900 . ?
C30 C31 1.3900 . ?
C31 C32 1.3900 . ?
C33 C34 1.400(8) . ?
C33 C36 1.511(7) . ?
C34 C35 1.379(8) . ?
C36 C43 1.540(6) . ?
C36 C37 1.540(6) . ?
C37 C38 1.3900 . ?
C37 C42 1.3900 . ?
C38 C39 1.3900 . ?
C39 C40 1.3900 . ?
C40 C41 1.3900 . ?
C41 C42 1.3900 . ?
C43 C44 1.3900 . ?
C43 C48 1.3900 . ?
C44 C45 1.3900 . ?
C45 C46 1.3900 . ?
C46 C47 1.3900 . ?
C47 C48 1.3900 . ?
C49 O2 1.265(6) 3_666 ?
C49 C49 1.551(10) 3_666 ?
C50 Cl1 1.596(12) . ?
C50 Cl2 1.728(14) . ?
C51 Cl3 1.668(8) . ?
C51 Cl4 1.753(8) . ?
